data_7030531
loop_
_publ_author_name
'Ni, Zhong-Hai'
'Tao, Jun'
'Wernsdorfer, Wolfgang'
'Cui, Ai-Li'
'Kou, Hui-Zhong'

_publ_section_title
;
 Supramolecular metallomacrocycles based on trans-dicyanoferrite(III)
 building blocks: synthesis, crystal structure and magnetic properties
;
_journal_coden_ASTM DTARAF
_journal_issue 15
_journal_name_full 'Dalton Transactions'
_journal_page_first 2788
_journal_page_last 2794
_journal_paper_doi 10.1039/b814860k
_journal_year 2009
_chemical_formula_moiety '4(C38 H32 Fe Mn N8 O5), H2 O, 2(O), O'
_chemical_formula_sum 'C38 H34 Fe Mn N8 O6'
_chemical_formula_weight 809.52
_space_group_IT_number 114
_symmetry_cell_setting tetragonal
_symmetry_space_group_name_Hall 'P -4 2n'
_symmetry_space_group_name_H-M 'P -4 21 c'
_atom_sites_solution_hydrogens geom
_atom_sites_solution_primary direct
_atom_sites_solution_secondary difmap
_audit_creation_method SHELXL-97
_cell_angle_alpha 90.00
_cell_angle_beta 90.00
_cell_angle_gamma 90.00
_cell_formula_units_Z 8
_cell_length_a 23.065(3)
_cell_length_b 23.065(3)
_cell_length_c 15.363(5)
_cell_measurement_reflns_used 25
_cell_measurement_temperature 293(2)
_cell_measurement_theta_max 22.45
_cell_measurement_theta_min 2.35
_cell_volume 8173(3)
_computing_cell_refinement XSCANS
_computing_data_collection 'XSCANS (Bruker, 1997)'
_computing_data_reduction 'SHELXTL (Bruker, 1997)'
_computing_molecular_graphics xp
_computing_publication_material SHELXTL
_computing_structure_refinement 'SHELXL-97 (Sheldrick, 1997)'
_computing_structure_solution 'SHELXS-97 (Sheldrick, 1997)'
_diffrn_ambient_temperature 293(2)
_diffrn_measured_fraction_theta_full 0.999
_diffrn_measured_fraction_theta_max 0.999
_diffrn_measurement_device_type 'Bruker P4'
_diffrn_measurement_method \w
_diffrn_radiation_monochromator graphite
_diffrn_radiation_source 'fine-focus sealed tube'
_diffrn_radiation_type MoK\a
_diffrn_radiation_wavelength 0.71073
_diffrn_reflns_av_R_equivalents 0.0258
_diffrn_reflns_av_sigmaI/netI 0.0344
_diffrn_reflns_limit_h_max 27
_diffrn_reflns_limit_h_min -1
_diffrn_reflns_limit_k_max 27
_diffrn_reflns_limit_k_min -1
_diffrn_reflns_limit_l_max 1
_diffrn_reflns_limit_l_min -18
_diffrn_reflns_number 9187
_diffrn_reflns_theta_full 24.98
_diffrn_reflns_theta_max 24.98
_diffrn_reflns_theta_min 1.77
_diffrn_standards_decay_% 0
_diffrn_standards_interval_count 97
_diffrn_standards_number 3
_exptl_absorpt_coefficient_mu 0.716
_exptl_absorpt_correction_T_max 0.900
_exptl_absorpt_correction_T_min 0.868
_exptl_absorpt_correction_type psi-scan
_exptl_absorpt_process_details 'North, et al., 1968'
_exptl_crystal_colour brown
_exptl_crystal_density_diffrn 1.316
_exptl_crystal_density_method 'not measured'
_exptl_crystal_description block
_exptl_crystal_F_000 3336
_exptl_crystal_size_max 0.20
_exptl_crystal_size_mid 0.20
_exptl_crystal_size_min 0.15
_refine_diff_density_max 0.896
_refine_diff_density_min -0.502
_refine_diff_density_rms 0.155
_refine_ls_abs_structure_details 'Flack H D (1983), Acta Cryst. A39, 876-881'
_refine_ls_abs_structure_Flack 0.04(3)
_refine_ls_extinction_method none
_refine_ls_goodness_of_fit_ref 1.011
_refine_ls_hydrogen_treatment constr
_refine_ls_matrix_type full
_refine_ls_number_parameters 505
_refine_ls_number_reflns 4545
_refine_ls_number_restraints 9
_refine_ls_restrained_S_all 1.015
_refine_ls_R_factor_all 0.0673
_refine_ls_R_factor_gt 0.0582
_refine_ls_shift/su_max 0.187
_refine_ls_shift/su_mean 0.009
_refine_ls_structure_factor_coef Fsqd
_refine_ls_weighting_details 'calc w=1/[\s^2^(Fo^2^)+(0.1400P)^2^+1.0000P] where P=(Fo^2^+2Fc^2^)/3'
_refine_ls_weighting_scheme calc
_refine_ls_wR_factor_gt 0.1640
_refine_ls_wR_factor_ref 0.1735
_reflns_number_gt 3966
_reflns_number_total 4545
_reflns_threshold_expression i>2\s(I)
_cod_duplicate_entry 7000975
_cod_data_source_file b814860k.txt
_cod_data_source_block 1
_cod_depositor_comments
;
The following automatic conversions were performed:

'_exptl_absorpt_correction_type' value 'psi scan' changed to
'psi-scan' according to
/usr/data/users/saulius/automatic-downloads/retrospective/RSC/lib/dictionaries/cif_core.dic
dictionary named 'cif_core.dic' version 2.4.2 from 2011-04-26.

Automatic conversion script
Id: cif_fix_values 2281 2013-09-26 08:29:07Z andrius 
;
_cod_original_cell_volume 8174(3)
_cod_original_sg_symbol_H-M P-42(1)c
_cod_database_code 7030531

loop_
_symmetry_equiv_pos_as_xyz
'x, y, z'
'-x, -y, z'
'y, -x, -z'
'-y, x, -z'
'-x+1/2, y+1/2, -z+1/2'
'x+1/2, -y+1/2, -z+1/2'
'-y+1/2, -x+1/2, z+1/2'
'y+1/2, x+1/2, z+1/2'

loop_
_atom_site_label
_atom_site_type_symbol
_atom_site_fract_x
_atom_site_fract_y
_atom_site_fract_z
_atom_site_U_iso_or_equiv
_atom_site_adp_type
_atom_site_occupancy
_atom_site_symmetry_multiplicity
_atom_site_calc_flag
_atom_site_refinement_flags
Fe1 Fe 0.317261(18) 0.055274(17) 0.04655(3) 0.05068(11) Uani 1 1 d .
Mn1 Mn 0.244460(19) 0.267532(19) -0.02962(3) 0.05046(12) Uani 1 1 d .
N4 N 0.32223(13) 0.04703(11) -0.07686(19) 0.0589(8) Uani 1 1 d .
O3 O 0.31472(9) 0.30446(10) -0.05698(16) 0.0604(6) Uani 1 1 d .
N8 N 0.16500(11) 0.23697(11) 0.00254(18) 0.0547(7) Uani 1 1 d .
N5 N 0.23875(12) 0.03450(11) 0.0305(2) 0.0674(9) Uani 1 1 d .
N7 N 0.24138(12) 0.23256(12) -0.15223(19) 0.0589(7) Uani 1 1 d .
N6 N 0.29160(11) 0.05826(12) 0.1721(2) 0.0580(8) Uani 1 1 d .
C2 C 0.33760(13) -0.02513(14) 0.0688(2) 0.0542(8) Uani 1 1 d .
O4 O 0.24834(9) 0.30450(10) 0.08015(16) 0.0615(6) Uani 1 1 d .
N3 N 0.40237(11) 0.06974(11) 0.03473(18) 0.0517(7) Uani 1 1 d .
C11 C 0.20671(15) 0.02027(15) 0.1025(3) 0.0736(12) Uani 1 1 d .
O5 O 0.19612(9) 0.34640(9) -0.08721(18) 0.0624(7) Uani 1 1 d .
C1 C 0.30041(13) 0.13899(13) 0.0340(2) 0.0538(8) Uani 1 1 d .
C26 C 0.14186(16) 0.18362(14) -0.0388(3) 0.0661(10) Uani 1 1 d .
H26A H 0.1634 0.1504 -0.0176 0.079 Uiso 1 1 calc R
H26B H 0.1017 0.1786 -0.0219 0.079 Uiso 1 1 calc R
N1 N 0.28664(12) 0.18538(12) 0.0187(2) 0.0645(8) Uani 1 1 d .
C10 C 0.22252(13) 0.03106(14) -0.0605(3) 0.0735(11) Uani 1 1 d D
C12 C 0.23850(16) 0.03398(15) 0.1818(3) 0.0689(11) Uani 1 1 d .
O1 O 0.15752(12) 0.00127(13) 0.1030(3) 0.0999(12) Uani 1 1 d .
O2 O 0.38429(15) 0.05033(14) -0.19385(17) 0.0900(10) Uani 1 1 d .
C20 C 0.36645(19) 0.37174(19) -0.2936(3) 0.0814(13) Uani 1 1 d .
H20A H 0.3792 0.3872 -0.3462 0.098 Uiso 1 1 calc R
C3 C 0.44251(15) 0.07804(17) 0.0946(3) 0.0664(10) Uani 1 1 d .
H3A H 0.4311 0.0798 0.1526 0.080 Uiso 1 1 calc R
N2 N 0.34818(13) -0.07434(12) 0.0796(2) 0.0620(8) Uani 1 1 d .
C29 C 0.10289(16) 0.34275(16) 0.1538(2) 0.0629(10) Uani 1 1 d .
H29A H 0.0646 0.3305 0.1490 0.075 Uiso 1 1 calc R
C7 C 0.41985(15) 0.06598(14) -0.0494(2) 0.0589(9) Uani 1 1 d .
C28 C 0.14720(13) 0.31289(14) 0.1088(2) 0.0523(8) Uani 1 1 d .
C33 C 0.20481(14) 0.33215(14) 0.1181(2) 0.0535(8) Uani 1 1 d .
C9 C 0.26871(15) 0.03735(14) -0.1171(2) 0.0673(10) Uani 1 1 d D
C24 C 0.20443(19) 0.18150(17) -0.1694(3) 0.0772(12) Uani 1 1 d .
H24A H 0.2021 0.1757 -0.2319 0.093 Uiso 1 1 calc R
H24B H 0.2230 0.1476 -0.1446 0.093 Uiso 1 1 calc R
C17 C 0.32908(14) 0.32643(15) -0.1336(2) 0.0594(9) Uani 1 1 d .
C8 C 0.37288(17) 0.05352(15) -0.1152(2) 0.0619(10) Uani 1 1 d .
C16 C 0.31818(17) 0.07710(17) 0.2415(3) 0.0693(11) Uani 1 1 d .
H16A H 0.3537 0.0957 0.2348 0.083 Uiso 1 1 calc R
C18 C 0.36648(16) 0.37326(15) -0.1366(3) 0.0667(11) Uani 1 1 d .
H18A H 0.3803 0.3903 -0.0858 0.080 Uiso 1 1 calc R
C23 C 0.26948(16) 0.25467(16) -0.2155(2) 0.0634(10) Uani 1 1 d .
H23A H 0.2636 0.2379 -0.2698 0.076 Uiso 1 1 calc R
C5 C 0.51798(16) 0.0811(2) -0.0100(3) 0.0806(13) Uani 1 1 d .
H5A H 0.5570 0.0848 -0.0244 0.097 Uiso 1 1 calc R
C32 C 0.21527(17) 0.37941(18) 0.1695(2) 0.0687(11) Uani 1 1 d .
H32A H 0.2534 0.3919 0.1757 0.082 Uiso 1 1 calc R
C27 C 0.13225(14) 0.26363(14) 0.0589(2) 0.0589(9) Uani 1 1 d .
H27A H 0.0952 0.2487 0.0671 0.071 Uiso 1 1 calc R
C4 C 0.50034(16) 0.0842(2) 0.0754(3) 0.0789(13) Uani 1 1 d .
H4A H 0.5272 0.0903 0.1196 0.095 Uiso 1 1 calc R
C14 C 0.2428(2) 0.0440(2) 0.3345(3) 0.0999(15) Uani 1 1 d .
H14A H 0.2267 0.0387 0.3894 0.120 Uiso 1 1 calc R
C30 C 0.11633(18) 0.39011(19) 0.2048(3) 0.0743(12) Uani 1 1 d .
H30A H 0.0870 0.4094 0.2345 0.089 Uiso 1 1 calc R
C25 C 0.14569(17) 0.18553(17) -0.1348(3) 0.0703(11) Uani 1 1 d .
H25A H 0.1229 0.1539 -0.1585 0.084 Uiso 1 1 calc R
H25B H 0.1285 0.2215 -0.1550 0.084 Uiso 1 1 calc R
C6 C 0.47703(17) 0.07236(17) -0.0736(3) 0.0737(11) Uani 1 1 d .
H6A H 0.4877 0.0708 -0.1319 0.088 Uiso 1 1 calc R
C19 C 0.3831(2) 0.39440(19) -0.2189(3) 0.0886(15) Uani 1 1 d .
H19A H 0.4074 0.4265 -0.2207 0.106 Uiso 1 1 calc R
C15 C 0.2960(2) 0.0706(2) 0.3247(3) 0.0919(14) Uani 1 1 d .
H15A H 0.3164 0.0839 0.3729 0.110 Uiso 1 1 calc R
C22 C 0.30957(16) 0.30299(15) -0.2123(3) 0.0612(10) Uani 1 1 d .
C21 C 0.33040(17) 0.32539(18) -0.2922(3) 0.0735(11) Uani 1 1 d .
H21A H 0.3192 0.3081 -0.3442 0.088 Uiso 1 1 calc R
C13 C 0.21498(18) 0.02591(19) 0.2628(3) 0.0880(14) Uani 1 1 d .
H13A H 0.1792 0.0077 0.2681 0.106 Uiso 1 1 calc R
C31 C 0.17269(19) 0.40918(18) 0.2123(3) 0.0745(12) Uani 1 1 d .
H31A H 0.1816 0.4416 0.2457 0.089 Uiso 1 1 calc R
C34 C 0.25761(18) 0.03448(19) -0.2049(2) 0.0905(14) Uani 1 1 d D
H34 H 0.2870 0.0383 -0.2460 0.109 Uiso 1 1 calc R
C37 C 0.16604(16) 0.02363(17) -0.0896(3) 0.0888(14) Uani 1 1 d D
H37A H 0.1363 0.0209 -0.0490 0.107 Uiso 1 1 calc R
C36 C 0.1531(2) 0.0202(2) -0.1745(3) 0.1180(19) Uani 1 1 d D
H36A H 0.1153 0.0147 -0.1943 0.142 Uiso 1 1 calc R
C35 C 0.19890(17) 0.0253(2) -0.2299(3) 0.1202(17) Uani 1 1 d D
H35A H 0.1912 0.0226 -0.2892 0.144 Uiso 1 1 calc R
C38 C 0.2133(2) 0.4015(2) -0.0884(5) 0.118(2) Uani 1 1 d .
H38A H 0.1842 0.4248 -0.1162 0.176 Uiso 1 1 calc R
H38B H 0.2490 0.4047 -0.1199 0.176 Uiso 1 1 calc R
H38C H 0.2189 0.4149 -0.0298 0.176 Uiso 1 1 calc R
O3W O 0.0504(5) -0.0095(5) 0.1981(9) 0.090(4) Uani 0.25 1 d P
O2W O 0.3746(4) 0.3384(9) 0.1000(6) 0.304(6) Uani 0.50 1 d P
O1W O 0.0878(11) -0.0478(9) 0.4034(17) 0.326(13) Uani 0.25 1 d P
H400 H 0.0794 -0.0380 0.3516 0.489 Uiso 0.25 1 d PR
H401 H 0.0845 -0.0170 0.4333 0.489 Uiso 0.25 1 d PR
H5 H 0.1576 0.3463 -0.0900 0.489 Uiso 1 1 d R

loop_
_atom_site_aniso_label
_atom_site_aniso_U_11
_atom_site_aniso_U_22
_atom_site_aniso_U_33
_atom_site_aniso_U_23
_atom_site_aniso_U_13
_atom_site_aniso_U_12
Fe1 0.04471(19) 0.04111(18) 0.0662(2) 0.0025(2) -0.0071(2) 0.00311(17)
Mn1 0.0479(2) 0.0437(2) 0.0598(2) -0.0019(2) -0.0070(2) 0.00275(18)
N4 0.0681(16) 0.0451(13) 0.0634(15) 0.0016(13) -0.0118(14) 0.0035(13)
O3 0.0480(10) 0.0693(13) 0.0637(13) 0.0014(12) -0.0037(11) -0.0060(11)
N8 0.0511(12) 0.0467(12) 0.0662(15) 0.0067(13) -0.0097(12) -0.0007(11)
N5 0.0534(13) 0.0446(12) 0.104(2) -0.0013(15) -0.0225(16) 0.0063(12)
N7 0.0586(14) 0.0512(13) 0.0669(15) -0.0085(14) -0.0093(14) 0.0085(13)
N6 0.0460(12) 0.0516(13) 0.0764(17) 0.0079(14) 0.0065(13) 0.0097(12)
C2 0.0439(14) 0.0549(16) 0.0640(18) 0.0037(16) -0.0042(15) -0.0003(13)
O4 0.0493(11) 0.0651(13) 0.0701(13) -0.0085(12) -0.0078(11) 0.0039(11)
N3 0.0479(12) 0.0477(12) 0.0596(14) 0.0039(13) -0.0024(13) 0.0028(10)
C11 0.0556(18) 0.0484(17) 0.117(3) 0.003(2) 0.012(2) 0.0048(15)
O5 0.0490(11) 0.0470(11) 0.0913(16) 0.0073(12) -0.0018(12) 0.0047(10)
C1 0.0453(13) 0.0490(14) 0.0670(18) 0.0028(16) -0.0112(15) 0.0044(12)
C26 0.0655(18) 0.0462(15) 0.087(2) -0.0013(19) -0.013(2) -0.0089(15)
N1 0.0637(15) 0.0464(13) 0.0835(18) -0.0014(15) -0.0130(16) 0.0067(12)
C10 0.0698(19) 0.0417(14) 0.109(3) -0.0127(19) -0.038(2) 0.0076(15)
C12 0.0544(18) 0.0527(17) 0.100(3) 0.0107(19) 0.009(2) 0.0094(16)
O1 0.0534(13) 0.0757(16) 0.171(3) -0.013(2) 0.0054(19) -0.0127(13)
O2 0.114(2) 0.095(2) 0.0609(14) 0.0032(16) 0.0003(16) -0.0187(19)
C20 0.081(2) 0.087(3) 0.076(2) 0.017(2) 0.009(2) 0.010(2)
C3 0.0609(18) 0.074(2) 0.064(2) 0.0041(19) -0.0044(18) 0.0095(18)
N2 0.0647(15) 0.0465(13) 0.0748(17) 0.0039(14) -0.0002(16) 0.0033(13)
C29 0.0577(17) 0.0622(18) 0.069(2) 0.0012(18) 0.0038(18) 0.0012(16)
C7 0.0645(17) 0.0518(16) 0.0603(18) 0.0066(16) 0.0025(17) 0.0040(15)
C28 0.0471(14) 0.0573(16) 0.0526(15) 0.0011(15) -0.0012(14) 0.0007(14)
C33 0.0573(16) 0.0519(16) 0.0512(16) 0.0017(14) 0.0026(15) 0.0004(15)
C9 0.0717(19) 0.0442(15) 0.086(2) -0.0065(17) -0.0347(19) 0.0047(16)
C24 0.095(3) 0.0611(19) 0.076(2) -0.0170(19) -0.022(2) 0.006(2)
C17 0.0453(15) 0.0561(17) 0.077(2) 0.0065(17) 0.0035(16) 0.0124(14)
C8 0.079(2) 0.0490(16) 0.0578(17) 0.0014(16) -0.0049(18) 0.0019(17)
C16 0.0596(18) 0.077(2) 0.071(2) 0.002(2) -0.0011(19) 0.0194(18)
C18 0.066(2) 0.0518(17) 0.082(2) -0.0022(18) 0.007(2) 0.0021(17)
C23 0.0655(19) 0.0668(19) 0.0580(17) -0.0062(16) -0.0100(17) 0.0168(18)
C5 0.0460(17) 0.100(3) 0.095(3) 0.015(3) -0.0023(19) -0.0028(19)
C32 0.069(2) 0.081(2) 0.0565(18) -0.0042(19) -0.0038(18) -0.0137(19)
C27 0.0531(15) 0.0499(15) 0.074(2) 0.0064(17) -0.0083(17) 0.0014(14)
C4 0.0387(14) 0.107(3) 0.091(2) -0.001(3) -0.009(2) -0.0049(19)
C14 0.095(3) 0.097(3) 0.108(3) 0.039(3) 0.036(3) 0.041(2)
C30 0.072(2) 0.082(2) 0.069(2) -0.003(2) 0.019(2) 0.011(2)
C25 0.073(2) 0.0593(19) 0.079(2) -0.0099(19) -0.0229(19) -0.0070(18)
C6 0.072(2) 0.068(2) 0.081(2) 0.012(2) 0.021(2) 0.0042(19)
C19 0.078(2) 0.064(2) 0.123(4) 0.018(3) 0.024(3) 0.008(2)
C15 0.084(2) 0.115(3) 0.077(2) 0.014(3) 0.009(2) 0.043(3)
C22 0.0609(18) 0.0551(17) 0.0675(19) 0.0069(16) -0.0072(17) 0.0139(16)
C21 0.074(2) 0.077(2) 0.069(2) 0.011(2) 0.0007(19) 0.020(2)
C13 0.063(2) 0.078(2) 0.124(3) 0.031(3) 0.030(2) 0.018(2)
C31 0.088(3) 0.068(2) 0.067(2) -0.0202(18) 0.016(2) -0.005(2)
C34 0.110(3) 0.069(2) 0.093(3) -0.004(2) -0.043(2) 0.008(3)
C37 0.073(2) 0.059(2) 0.135(4) -0.012(2) -0.034(3) -0.0021(19)
C36 0.096(3) 0.091(3) 0.167(4) -0.031(3) -0.064(3) 0.001(3)
C35 0.171(4) 0.064(2) 0.125(3) -0.007(2) -0.102(3) 0.006(3)
C38 0.096(3) 0.068(3) 0.188(6) 0.002(3) 0.004(4) -0.001(3)
O3W 0.061(5) 0.076(6) 0.132(10) -0.023(7) 0.011(7) -0.032(5)
O2W 0.180(5) 0.574(18) 0.158(6) 0.123(10) -0.125(4) -0.233(8)
O1W 0.256(19) 0.165(13) 0.56(4) 0.208(18) -0.24(2) -0.113(13)

loop_
_atom_type_symbol
_atom_type_description
_atom_type_scat_dispersion_real
_atom_type_scat_dispersion_imag
_atom_type_scat_source
C C 0.0033 0.0016 'International Tables Vol C Tables 4.2.6.8 and 6.1.1.4'
H H 0.0000 0.0000 'International Tables Vol C Tables 4.2.6.8 and 6.1.1.4'
N N 0.0061 0.0033 'International Tables Vol C Tables 4.2.6.8 and 6.1.1.4'
O O 0.0106 0.0060 'International Tables Vol C Tables 4.2.6.8 and 6.1.1.4'
Cl Cl 0.1484 0.1585 'International Tables Vol C Tables 4.2.6.8 and 6.1.1.4'
Mn Mn 0.3368 0.7283 'International Tables Vol C Tables 4.2.6.8 and 6.1.1.4'
Fe Fe 0.3463 0.8444 'International Tables Vol C Tables 4.2.6.8 and 6.1.1.4'

loop_
_geom_angle_atom_site_label_1
_geom_angle_atom_site_label_2
_geom_angle_atom_site_label_3
_geom_angle
N5 Fe1 N4 84.43(14)
N5 Fe1 C2 90.70(12)
N4 Fe1 C2 93.76(13)
N5 Fe1 C1 92.67(12)
N4 Fe1 C1 90.72(13)
C2 Fe1 C1 174.64(14)
N5 Fe1 N3 166.29(13)
N4 Fe1 N3 82.38(12)
C2 Fe1 N3 86.46(12)
C1 Fe1 N3 91.22(11)
N5 Fe1 N6 81.50(13)
N4 Fe1 N6 165.92(12)
C2 Fe1 N6 86.27(13)
C1 Fe1 N6 90.10(13)
N3 Fe1 N6 111.65(11)
O3 Mn1 O4 87.38(10)
O3 Mn1 N8 173.39(11)
O4 Mn1 N8 88.98(11)
O3 Mn1 N7 90.15(11)
O4 Mn1 N7 176.29(11)
N8 Mn1 N7 93.21(11)
O3 Mn1 N1 94.73(10)
O4 Mn1 N1 93.72(11)
N8 Mn1 N1 91.02(11)
N7 Mn1 N1 89.24(12)
O3 Mn1 O5 88.49(9)
O4 Mn1 O5 90.54(10)
N8 Mn1 O5 86.03(9)
N7 Mn1 O5 86.63(10)
N1 Mn1 O5 174.77(10)
C8 N4 C9 127.1(3)
C8 N4 Fe1 119.1(2)
C9 N4 Fe1 113.7(2)
C17 O3 Mn1 126.1(2)
C27 N8 C26 117.8(3)
C27 N8 Mn1 121.5(2)
C26 N8 Mn1 120.6(2)
C11 N5 C10 128.7(3)
C11 N5 Fe1 118.2(3)
C10 N5 Fe1 112.8(2)
C23 N7 C24 118.4(3)
C23 N7 Mn1 121.7(2)
C24 N7 Mn1 119.9(2)
C16 N6 C12 118.2(3)
C16 N6 Fe1 130.9(2)
C12 N6 Fe1 110.9(3)
N2 C2 Fe1 177.1(3)
C33 O4 Mn1 125.0(2)
C3 N3 C7 117.7(3)
C3 N3 Fe1 130.6(2)
C7 N3 Fe1 111.6(2)
O1 C11 N5 126.5(4)
O1 C11 C12 122.8(4)
N5 C11 C12 110.6(3)
C38 O5 Mn1 127.9(3)
C38 O5 H5 107.3
Mn1 O5 H5 120.0
N1 C1 Fe1 171.8(3)
C25 C26 N8 112.4(3)
C25 C26 H26A 109.1
N8 C26 H26A 109.1
C25 C26 H26B 109.1
N8 C26 H26B 109.1
H26A C26 H26B 107.9
C1 N1 Mn1 167.4(3)
C9 C10 C37 122.2(4)
C9 C10 N5 113.7(3)
C37 C10 N5 124.1(3)
N6 C12 C13 120.9(4)
N6 C12 C11 116.9(4)
C13 C12 C11 122.0(4)
C19 C20 C21 118.5(4)
C19 C20 H20A 120.7
C21 C20 H20A 120.8
N3 C3 C4 123.2(4)
N3 C3 H3A 118.4
C4 C3 H3A 118.4
C30 C29 C28 120.1(3)
C30 C29 H29A 120.0
C28 C29 H29A 120.0
N3 C7 C6 122.3(3)
N3 C7 C8 115.9(3)
C6 C7 C8 121.8(3)
C33 C28 C27 122.6(3)
C33 C28 C29 118.6(3)
C27 C28 C29 118.7(3)
O4 C33 C32 120.3(3)
O4 C33 C28 121.2(3)
C32 C33 C28 118.5(3)
C34 C9 C10 118.0(3)
C34 C9 N4 127.3(3)
C10 C9 N4 114.7(3)
C25 C24 N7 114.8(3)
C25 C24 H24A 108.6
N7 C24 H24A 108.6
C25 C24 H24B 108.6
N7 C24 H24B 108.6
H24A C24 H24B 107.5
O3 C17 C18 119.0(3)
O3 C17 C22 122.7(3)
C18 C17 C22 118.2(4)
O2 C8 N4 128.2(4)
O2 C8 C7 120.8(4)
N4 C8 C7 111.0(3)
N6 C16 C15 123.0(4)
N6 C16 H16A 118.5
C15 C16 H16A 118.5
C17 C18 C19 118.0(4)
C17 C18 H18A 121.0
C19 C18 H18A 121.0
N7 C23 C22 127.3(3)
N7 C23 H23A 116.3
C22 C23 H23A 116.3
C6 C5 C4 118.9(4)
C6 C5 H5A 120.6
C4 C5 H5A 120.6
C31 C32 C33 123.5(4)
C31 C32 H32A 118.3
C33 C32 H32A 118.3
N8 C27 C28 126.7(3)
N8 C27 H27A 116.6
C28 C27 H27A 116.6
C3 C4 C5 119.1(4)
C3 C4 H4A 120.4
C5 C4 H4A 120.4
C13 C14 C15 118.3(5)
C13 C14 H14A 120.8
C15 C14 H14A 120.8
C31 C30 C29 120.8(4)
C31 C30 H30A 119.6
C29 C30 H30A 119.6
C24 C25 C26 114.6(3)
C24 C25 H25A 108.6
C26 C25 H25A 108.6
C24 C25 H25B 108.6
C26 C25 H25B 108.6
H25A C25 H25B 107.6
C5 C6 C7 118.8(4)
C5 C6 H6A 120.6
C7 C6 H6A 120.6
C20 C19 C18 124.4(4)
C20 C19 H19A 117.8
C18 C19 H19A 117.8
C14 C15 C16 118.5(5)
C14 C15 H15A 120.8
C16 C15 H15A 120.7
C17 C22 C21 119.9(3)
C17 C22 C23 122.1(3)
C21 C22 C23 117.9(3)
C20 C21 C22 120.7(4)
C20 C21 H21A 119.6
C22 C21 H21A 119.6
C14 C13 C12 120.9(4)
C14 C13 H13A 119.5
C12 C13 H13A 119.5
C32 C31 C30 118.5(4)
C32 C31 H31A 120.7
C30 C31 H31A 120.7
C9 C34 C35 116.7(4)
C9 C34 H34 121.7
C35 C34 H34 121.6
C36 C37 C10 122.1(4)
C36 C37 H37A 119.0
C10 C37 H37A 118.9
C37 C36 C35 115.4(4)
C37 C36 H36A 122.3
C35 C36 H36A 122.3
C36 C35 C34 125.7(4)
C36 C35 H35A 117.2
C34 C35 H35A 117.2
O5 C38 H38A 109.5
O5 C38 H38B 109.5
H38A C38 H38B 109.5
O5 C38 H38C 109.5
H38A C38 H38C 109.5
H38B C38 H38C 109.5
H400 O1W H401 105.2

loop_
_geom_bond_atom_site_label_1
_geom_bond_atom_site_label_2
_geom_bond_distance
Fe1 N5 1.889(3)
Fe1 N4 1.909(3)
Fe1 C2 1.943(3)
Fe1 C1 1.979(3)
Fe1 N3 1.999(2)
Fe1 N6 2.018(3)
Mn1 O3 1.878(2)
Mn1 O4 1.892(3)
Mn1 N8 2.025(3)
Mn1 N7 2.050(3)
Mn1 N1 2.256(3)
Mn1 O5 2.310(2)
N4 C8 1.317(5)
N4 C9 1.399(4)
O3 C17 1.323(4)
N8 C27 1.303(4)
N8 C26 1.484(4)
N5 C11 1.370(6)
N5 C10 1.449(5)
N7 C23 1.275(5)
N7 C24 1.478(5)
N6 C16 1.305(5)
N6 C12 1.355(4)
C2 N2 1.173(4)
O4 C33 1.325(4)
N3 C3 1.319(5)
N3 C7 1.357(5)
C11 O1 1.216(4)
C11 C12 1.457(6)
O5 C38 1.332(5)
O5 H5 0.8901
C1 N1 1.141(4)
C26 C25 1.479(6)
C26 H26A 0.9700
C26 H26B 0.9700
C10 C9 1.384(5)
C10 C37 1.388(5)
C12 C13 1.370(6)
O2 C8 1.238(4)
C20 C19 1.318(7)
C20 C21 1.354(6)
C20 H20A 0.9300
C3 C4 1.373(5)
C3 H3A 0.9300
C29 C30 1.379(6)
C29 C28 1.414(5)
C29 H29A 0.9300
C7 C6 1.378(5)
C7 C8 1.510(5)
C28 C33 1.408(5)
C28 C27 1.413(5)
C33 C32 1.368(5)
C9 C34 1.375(5)
C24 C25 1.458(6)
C24 H24A 0.9700
C24 H24B 0.9700
C17 C18 1.383(5)
C17 C22 1.400(5)
C16 C15 1.385(6)
C16 H16A 0.9300
C18 C19 1.409(6)
C18 H18A 0.9300
C23 C22 1.449(5)
C23 H23A 0.9300
C5 C6 1.374(6)
C5 C4 1.375(6)
C5 H5A 0.9300
C32 C31 1.367(6)
C32 H32A 0.9300
C27 H27A 0.9300
C4 H4A 0.9300
C14 C13 1.342(7)
C14 C15 1.379(7)
C14 H14A 0.9300
C30 C31 1.377(6)
C30 H30A 0.9300
C25 H25A 0.9700
C25 H25B 0.9700
C6 H6A 0.9300
C19 H19A 0.9300
C15 H15A 0.9300
C22 C21 1.415(6)
C21 H21A 0.9300
C13 H13A 0.9300
C31 H31A 0.9300
C34 C35 1.423(5)
C34 H34 0.9300
C37 C36 1.341(5)
C37 H37A 0.9300
C36 C35 1.362(6)
C36 H36A 0.9300
C35 H35A 0.9300
C38 H38A 0.9600
C38 H38B 0.9600
C38 H38C 0.9600
O1W H400 0.8500
O1W H401 0.8500

loop_
_geom_hbond_atom_site_label_D
_geom_hbond_atom_site_label_H
_geom_hbond_atom_site_label_A
_geom_hbond_distance_DH
_geom_hbond_distance_HA
_geom_hbond_distance_DA
_geom_hbond_angle_DHA
_geom_hbond_site_symmetry_A
O5 H5 N2 0.890 1.927 2.812(3) 172.28 4_555
O1W H400 O3W 0.850 2.535 3.386(4) 177.81 .
